data_7211421
loop_
_publ_author_name
'Cheng, Pei-Chi'
'Wu, Ming-Hao'
'Xie, Ming-Yuan'
'Huang, Wun-Jhih'
'He, Hsiu-Yi'
'Wu, Tsung-Tai'
'Lo, Yang-Chih'
'Proserpio, Davide M.'
'Chen, Jhy-Der'

_publ_section_title
;
 Construction of N,N&#x2032;-di(3-pyridyl)adipoamide-based Zn(ii) and
 Cd(ii) coordination networks by tuning the isomeric effect of
 polycarboxylate ligands
;
_journal_issue 47
_journal_name_full CrystEngComm
_journal_page_first 10346
_journal_paper_doi 10.1039/c3ce41622d
_journal_volume 15
_journal_year 2013
_chemical_formula_sum 'C15 H16 N3 O7 Zn'
_chemical_formula_weight 415.68
_chemical_name_systematic
; 
 ? 
;
_space_group_IT_number 14
_symmetry_cell_setting monoclinic
_symmetry_space_group_name_Hall '-P 2yn'
_symmetry_space_group_name_H-M 'P 1 21/n 1'
_atom_sites_solution_hydrogens geom
_atom_sites_solution_primary direct
_atom_sites_solution_secondary difmap
_audit_creation_method SHELXL-97
_cell_angle_alpha 90.00
_cell_angle_beta 107.790(11)
_cell_angle_gamma 90.00
_cell_formula_units_Z 4
_cell_length_a 9.7536(12)
_cell_length_b 11.3569(17)
_cell_length_c 15.934(3)
_cell_measurement_reflns_used 26
_cell_measurement_temperature 295(2)
_cell_measurement_theta_max 12.43
_cell_measurement_theta_min 4.63
_cell_volume 1680.6(5)
_computing_cell_refinement 'XSCANS (Siemens, 1995)'
_computing_data_collection 'XSCANS (Siemens, 1995)'
_computing_data_reduction 'SHELXTL (Sheldrick, 2008)'
_computing_molecular_graphics 'SHELXTL (Sheldrick, 2008)'
_computing_publication_material 'SHELXTL (Sheldrick, 2008)'
_computing_structure_refinement 'SHELXL97 (Sheldrick, 2008)'
_computing_structure_solution 'SHELXS97 (Sheldrick, 2008)'
_diffrn_ambient_temperature 295(2)
_diffrn_measured_fraction_theta_full 0.993
_diffrn_measured_fraction_theta_max 0.993
_diffrn_measurement_device_type 'Bruker P4'
_diffrn_measurement_method '\w scans'
_diffrn_radiation_monochromator graphite
_diffrn_radiation_source 'fine-focus sealed tube'
_diffrn_radiation_type MoK\a
_diffrn_radiation_wavelength 0.71073
_diffrn_reflns_av_R_equivalents 0.0268
_diffrn_reflns_av_sigmaI/netI 0.0353
_diffrn_reflns_limit_h_max 11
_diffrn_reflns_limit_h_min -1
_diffrn_reflns_limit_k_max 1
_diffrn_reflns_limit_k_min -13
_diffrn_reflns_limit_l_max 18
_diffrn_reflns_limit_l_min -18
_diffrn_reflns_number 3871
_diffrn_reflns_theta_full 25.00
_diffrn_reflns_theta_max 25.00
_diffrn_reflns_theta_min 2.19
_diffrn_standards_interval_count 97
_diffrn_standards_number 3
_exptl_absorpt_coefficient_mu 1.506
_exptl_absorpt_correction_T_max 0.5217
_exptl_absorpt_correction_T_min 0.4754
_exptl_absorpt_correction_type empirical
_exptl_absorpt_process_details '(XSCANS; Siemens, 1995)'
_exptl_crystal_colour yellow
_exptl_crystal_density_diffrn 1.643
_exptl_crystal_density_method 'not measured'
_exptl_crystal_description block
_exptl_crystal_F_000 852
_exptl_crystal_size_max 0.5
_exptl_crystal_size_mid 0.5
_exptl_crystal_size_min 0.5
_refine_diff_density_max 0.278
_refine_diff_density_min -0.456
_refine_diff_density_rms 0.061
_refine_ls_extinction_method none
_refine_ls_goodness_of_fit_ref 1.058
_refine_ls_hydrogen_treatment mixed
_refine_ls_matrix_type full
_refine_ls_number_parameters 251
_refine_ls_number_reflns 2937
_refine_ls_number_restraints 0
_refine_ls_restrained_S_all 1.058
_refine_ls_R_factor_all 0.0446
_refine_ls_R_factor_gt 0.0338
_refine_ls_shift/su_max 0.000
_refine_ls_shift/su_mean 0.000
_refine_ls_structure_factor_coef Fsqd
_refine_ls_weighting_details 'calc w=1/[\s^2^(Fo^2^)+(0.0226P)^2^+1.8576P] where P=(Fo^2^+2Fc^2^)/3'
_refine_ls_weighting_scheme calc
_refine_ls_wR_factor_gt 0.0747
_refine_ls_wR_factor_ref 0.0800
_reflns_number_gt 2478
_reflns_number_total 2937
_reflns_threshold_expression >2sigma(I)
_cod_data_source_file c3ce41622d.txt
_cod_data_source_block 1
_cod_depositor_comments
;
The following automatic conversions were performed:

'_symmetry_cell_setting' value 'Monoclinic' changed to 'monoclinic'
according to /home/saulius/struct/CIF-dictionaries/cif_core.dic
dictionary named 'cif_core.dic' version 2.4.2 from 2011-04-26.

Automatic conversion script
Id: cif_fix_values 1891 2012-01-12 08:04:46Z andrius 
;
_cod_original_sg_symbol_H-M P2(1)/n
_cod_database_code 7211421

loop_
_symmetry_equiv_pos_as_xyz
'x, y, z'
'-x+1/2, y+1/2, -z+1/2'
'-x, -y, -z'
'x-1/2, -y-1/2, z-1/2'

loop_
_atom_site_label
_atom_site_type_symbol
_atom_site_fract_x
_atom_site_fract_y
_atom_site_fract_z
_atom_site_U_iso_or_equiv
_atom_site_adp_type
_atom_site_occupancy
_atom_site_symmetry_multiplicity
_atom_site_calc_flag
_atom_site_refinement_flags
Zn Zn 0.82586(3) 0.06257(3) 0.08397(2) 0.03212(12) Uani 1 1 d .
O1 O 1.2308(2) 0.2862(2) 0.00115(18) 0.0557(7) Uani 1 1 d .
O2 O 0.6640(2) 0.1215(2) 0.12729(14) 0.0420(5) Uani 1 1 d .
O3 O 0.8578(2) 0.2059(2) 0.21506(16) 0.0483(6) Uani 1 1 d .
O4 O 0.4579(2) 0.55751(19) 0.39450(15) 0.0434(5) Uani 1 1 d .
O5 O 0.2523(2) 0.4710(2) 0.32530(13) 0.0400(5) Uani 1 1 d .
O6 O 0.7167(2) -0.0464(2) -0.01607(15) 0.0398(5) Uani 1 1 d .
N1 N 0.8154(2) 0.2056(2) -0.00401(15) 0.0320(5) Uani 1 1 d .
N2 N 1.0537(2) 0.4096(2) -0.07440(16) 0.0375(6) Uani 1 1 d .
H2A H 1.0381 0.4753 -0.1025 0.045 Uiso 1 1 calc R
N3 N 0.6079(2) 0.4206(2) 0.32193(15) 0.0324(5) Uani 1 1 d .
C1 C 0.6882(3) 0.2354(3) -0.0620(2) 0.0376(7) Uani 1 1 d .
H1A H 0.6055 0.1965 -0.0596 0.045 Uiso 1 1 calc R
C2 C 0.6759(3) 0.3209(3) -0.1244(2) 0.0403(7) Uani 1 1 d .
H2B H 0.5865 0.3399 -0.1636 0.048 Uiso 1 1 calc R
C3 C 0.7980(3) 0.3782(3) -0.1281(2) 0.0395(7) Uani 1 1 d .
H3B H 0.7917 0.4364 -0.1702 0.047 Uiso 1 1 calc R
C4 C 0.9314(3) 0.3490(2) -0.06884(18) 0.0310(6) Uani 1 1 d .
C5 C 0.9347(3) 0.2616(3) -0.00735(18) 0.0326(6) Uani 1 1 d .
H5A H 1.0227 0.2411 0.0329 0.039 Uiso 1 1 calc R
C6 C 1.1931(3) 0.3769(3) -0.0409(2) 0.0368(7) Uani 1 1 d .
C7 C 1.3004(3) 0.4602(3) -0.0602(2) 0.0413(7) Uani 1 1 d .
H7A H 1.2636 0.5400 -0.0631 0.050 Uiso 1 1 calc R
H7B H 1.3101 0.4412 -0.1175 0.050 Uiso 1 1 calc R
C8 C 1.4478(3) 0.4550(3) 0.0084(2) 0.0372(7) Uani 1 1 d .
H8A H 1.4875 0.3767 0.0085 0.045 Uiso 1 1 calc R
H8B H 1.4374 0.4690 0.0662 0.045 Uiso 1 1 calc R
C9 C 0.7250(3) 0.1924(3) 0.18806(19) 0.0340(6) Uani 1 1 d .
C10 C 0.6300(3) 0.2646(3) 0.22640(18) 0.0324(6) Uani 1 1 d .
C11 C 0.4827(3) 0.2478(3) 0.20077(19) 0.0388(7) Uani 1 1 d .
H11A H 0.4403 0.1896 0.1600 0.047 Uiso 1 1 calc R
C12 C 0.3987(3) 0.3183(3) 0.23620(19) 0.0369(7) Uani 1 1 d .
H12A H 0.2993 0.3085 0.2194 0.044 Uiso 1 1 calc R
C13 C 0.4648(3) 0.4030(3) 0.29663(17) 0.0304(6) Uani 1 1 d .
C14 C 0.6879(3) 0.3524(3) 0.28718(19) 0.0350(6) Uani 1 1 d .
H14A H 0.7870 0.3644 0.3045 0.042 Uiso 1 1 calc R
C15 C 0.3842(3) 0.4836(3) 0.34136(18) 0.0312(6) Uani 1 1 d .
O7 O 1.0136(4) 0.3992(3) 0.1920(2) 0.0852(12) Uani 1 1 d .
H7OB H 0.965(5) 0.339(4) 0.202(3) 0.080(14) Uiso 1 1 d .
H7OA H 1.072(6) 0.417(4) 0.237(3) 0.095(18) Uiso 1 1 d .
H6OB H 0.728(4) -0.029(3) -0.060(2) 0.050(11) Uiso 1 1 d .
H6OA H 0.734(5) -0.124(4) -0.007(3) 0.097(17) Uiso 1 1 d .

loop_
_atom_site_aniso_label
_atom_site_aniso_U_11
_atom_site_aniso_U_22
_atom_site_aniso_U_33
_atom_site_aniso_U_23
_atom_site_aniso_U_13
_atom_site_aniso_U_12
Zn 0.02839(18) 0.03350(19) 0.03715(19) 0.00455(15) 0.01397(13) 0.00189(15)
O1 0.0338(12) 0.0424(13) 0.0870(18) 0.0236(13) 0.0127(12) 0.0008(10)
O2 0.0398(12) 0.0465(13) 0.0425(12) -0.0126(10) 0.0166(10) 0.0003(10)
O3 0.0330(12) 0.0484(13) 0.0667(15) -0.0099(12) 0.0203(11) 0.0000(10)
O4 0.0329(11) 0.0473(13) 0.0545(13) -0.0183(11) 0.0199(10) -0.0067(10)
O5 0.0259(10) 0.0544(13) 0.0397(11) -0.0051(10) 0.0101(9) -0.0018(9)
O6 0.0502(13) 0.0367(13) 0.0358(12) 0.0001(10) 0.0179(10) -0.0028(10)
N1 0.0289(12) 0.0314(13) 0.0362(13) 0.0014(10) 0.0108(10) -0.0008(10)
N2 0.0307(13) 0.0359(14) 0.0443(14) 0.0117(11) 0.0094(11) -0.0032(10)
N3 0.0306(12) 0.0345(13) 0.0330(12) -0.0053(10) 0.0111(10) -0.0039(10)
C1 0.0277(15) 0.0362(16) 0.0494(18) -0.0021(14) 0.0123(14) -0.0025(13)
C2 0.0279(15) 0.0428(18) 0.0441(17) 0.0019(14) 0.0022(13) 0.0011(13)
C3 0.0372(16) 0.0402(17) 0.0379(16) 0.0088(14) 0.0069(13) 0.0006(14)
C4 0.0269(14) 0.0301(15) 0.0345(15) -0.0009(12) 0.0073(12) -0.0021(11)
C5 0.0285(14) 0.0333(15) 0.0353(15) 0.0016(12) 0.0085(12) -0.0014(12)
C6 0.0316(16) 0.0319(16) 0.0464(17) -0.0021(14) 0.0112(13) -0.0026(13)
C7 0.0342(16) 0.0433(18) 0.0450(17) 0.0067(14) 0.0101(14) -0.0068(14)
C8 0.0294(15) 0.0383(17) 0.0447(17) 0.0017(14) 0.0127(13) -0.0029(13)
C9 0.0390(16) 0.0314(15) 0.0362(15) 0.0015(13) 0.0181(13) 0.0008(13)
C10 0.0332(15) 0.0346(15) 0.0304(14) -0.0003(12) 0.0114(12) 0.0021(12)
C11 0.0366(16) 0.0437(17) 0.0356(16) -0.0111(14) 0.0104(13) -0.0058(14)
C12 0.0274(14) 0.0476(18) 0.0347(15) -0.0052(14) 0.0078(12) -0.0018(13)
C13 0.0298(14) 0.0361(15) 0.0265(13) 0.0029(12) 0.0105(11) -0.0001(12)
C14 0.0294(15) 0.0392(16) 0.0384(16) -0.0025(13) 0.0136(12) 0.0001(13)
C15 0.0335(15) 0.0339(15) 0.0281(14) 0.0029(12) 0.0121(12) -0.0003(13)
O7 0.074(2) 0.079(2) 0.072(2) 0.0355(17) -0.0244(17) -0.0409(18)

loop_
_atom_type_symbol
_atom_type_description
_atom_type_scat_dispersion_real
_atom_type_scat_dispersion_imag
_atom_type_scat_source
C C 0.0033 0.0016 'International Tables Vol C Tables 4.2.6.8 and 6.1.1.4'
H H 0.0000 0.0000 'International Tables Vol C Tables 4.2.6.8 and 6.1.1.4'
N N 0.0061 0.0033 'International Tables Vol C Tables 4.2.6.8 and 6.1.1.4'
O O 0.0106 0.0060 'International Tables Vol C Tables 4.2.6.8 and 6.1.1.4'
Zn Zn 0.2839 1.4301 'International Tables Vol C Tables 4.2.6.8 and 6.1.1.4'

loop_
_geom_angle_atom_site_label_1
_geom_angle_atom_site_label_2
_geom_angle_atom_site_label_3
_geom_angle
_geom_angle_site_symmetry_1
_geom_angle_site_symmetry_3
O2 Zn O4 146.20(9) . 2_645
O2 Zn O6 101.05(9) . .
O4 Zn O6 112.43(9) 2_645 .
O2 Zn N1 95.00(9) . .
O4 Zn N1 88.35(8) 2_645 .
O6 Zn N1 92.27(10) . .
O2 Zn N3 96.27(9) . 2_645
O4 Zn N3 77.69(8) 2_645 2_645
O6 Zn N3 93.65(10) . 2_645
N1 Zn N3 166.02(9) . 2_645
C9 O2 Zn 103.81(18) . .
C15 O4 Zn 119.03(18) . 2_655
Zn O6 H6OB 112(3) . .
Zn O6 H6OA 116(3) . .
H6OB O6 H6OA 109(4) . .
C5 N1 C1 118.9(2) . .
C5 N1 Zn 121.35(19) . .
C1 N1 Zn 119.54(19) . .
C6 N2 C4 127.8(2) . .
C6 N2 H2A 116.1 . .
C4 N2 H2A 116.1 . .
C14 N3 C13 118.4(2) . .
C14 N3 Zn 129.16(19) . 2_655
C13 N3 Zn 112.48(18) . 2_655
N1 C1 C2 122.3(3) . .
N1 C1 H1A 118.8 . .
C2 C1 H1A 118.8 . .
C1 C2 C3 118.9(3) . .
C1 C2 H2B 120.6 . .
C3 C2 H2B 120.6 . .
C2 C3 C4 120.0(3) . .
C2 C3 H3B 120.0 . .
C4 C3 H3B 120.0 . .
C5 C4 C3 117.7(3) . .
C5 C4 N2 123.9(2) . .
C3 C4 N2 118.4(3) . .
N1 C5 C4 122.2(3) . .
N1 C5 H5A 118.9 . .
C4 C5 H5A 118.9 . .
O1 C6 N2 123.0(3) . .
O1 C6 C7 121.9(3) . .
N2 C6 C7 115.0(3) . .
C6 C7 C8 113.0(3) . .
C6 C7 H7A 109.0 . .
C8 C7 H7A 109.0 . .
C6 C7 H7B 109.0 . .
C8 C7 H7B 109.0 . .
H7A C7 H7B 107.8 . .
C7 C8 C8 112.6(3) . 3_865
C7 C8 H8A 109.1 . .
C8 C8 H8A 109.1 3_865 .
C7 C8 H8B 109.1 . .
C8 C8 H8B 109.1 3_865 .
H8A C8 H8B 107.8 . .
O3 C9 O2 122.9(3) . .
O3 C9 C10 120.0(3) . .
O2 C9 C10 117.1(3) . .
C11 C10 C14 118.1(3) . .
C11 C10 C9 121.4(3) . .
C14 C10 C9 120.5(3) . .
C10 C11 C12 119.4(3) . .
C10 C11 H11A 120.3 . .
C12 C11 H11A 120.3 . .
C13 C12 C11 118.8(3) . .
C13 C12 H12A 120.6 . .
C11 C12 H12A 120.6 . .
N3 C13 C12 122.4(3) . .
N3 C13 C15 114.1(2) . .
C12 C13 C15 123.5(3) . .
N3 C14 C10 122.8(3) . .
N3 C14 H14A 118.6 . .
C10 C14 H14A 118.6 . .
O5 C15 O4 124.2(3) . .
O5 C15 C13 119.1(3) . .
O4 C15 C13 116.7(2) . .
H7OB O7 H7OA 108(4) . .

loop_
_geom_bond_atom_site_label_1
_geom_bond_atom_site_label_2
_geom_bond_distance
_geom_bond_site_symmetry_2
Zn O2 2.021(2) .
Zn O4 2.032(2) 2_645
Zn O6 2.042(2) .
Zn N1 2.128(2) .
Zn N3 2.162(2) 2_645
O1 C6 1.223(4) .
O2 C9 1.260(4) .
O3 C9 1.243(4) .
O4 C15 1.252(3) .
O4 Zn 2.032(2) 2_655
O5 C15 1.240(3) .
O6 H6OB 0.77(4) .
O6 H6OA 0.90(5) .
N1 C5 1.342(4) .
N1 C1 1.344(4) .
N2 C6 1.352(4) .
N2 C4 1.403(3) .
N2 H2A 0.8600 .
N3 C14 1.334(4) .
N3 C13 1.344(4) .
N3 Zn 2.162(2) 2_655
C1 C2 1.369(4) .
C1 H1A 0.9300 .
C2 C3 1.374(4) .
C2 H2B 0.9300 .
C3 C4 1.394(4) .
C3 H3B 0.9300 .
C4 C5 1.388(4) .
C5 H5A 0.9300 .
C6 C7 1.511(4) .
C7 C8 1.519(4) .
C7 H7A 0.9700 .
C7 H7B 0.9700 .
C8 C8 1.524(5) 3_865
C8 H8A 0.9700 .
C8 H8B 0.9700 .
C9 C10 1.501(4) .
C10 C11 1.382(4) .
C10 C14 1.385(4) .
C11 C12 1.383(4) .
C11 H11A 0.9300 .
C12 C13 1.374(4) .
C12 H12A 0.9300 .
C13 C15 1.519(4) .
C14 H14A 0.9300 .
O7 H7OB 0.87(5) .
O7 H7OA 0.79(5) .
